data_4121521
loop_
_publ_author_name
'Zeng, Ming-Hua'
'Yin, Zheng'
'Tan, Yan-Xi'
'Zhang, Wei-Xiong'
'He, Yan-Ping'
'Kurmoo, Mohamedally'

_publ_section_title
;
 Nanoporous Cobalt(II) MOF Exhibiting Four Magnetic Ground States and
 Changes in Gas Sorption upon Post-Synthetic Modification.
;
_journal_issue 12
_journal_name_full 'Journal of the American Chemical Society'
_journal_page_first 4680
_journal_page_last 4688
_journal_paper_doi 10.1021/ja500191r
_journal_volume 136
_journal_year 2014
_chemical_formula_moiety Co3,(C12H8NO2)2,(C3H4O3)2,(C3H7NO)3
_chemical_formula_sum 'C39 H24 Co3 N5 O13'
_chemical_formula_weight 947.42
_chemical_name_systematic
; 
 ? 
;
_space_group_IT_number 116
_symmetry_cell_setting tetragonal
_symmetry_space_group_name_Hall 'P -4 -2c'
_symmetry_space_group_name_H-M 'P -4 c 2'
_atom_sites_solution_hydrogens geom
_atom_sites_solution_primary direct
_atom_sites_solution_secondary difmap
_audit_creation_method SHELXL-97
_cell_angle_alpha 90.00
_cell_angle_beta 90.00
_cell_angle_gamma 90.00
_cell_formula_units_Z 4
_cell_length_a 17.5207(10)
_cell_length_b 17.5207(10)
_cell_length_c 15.1261(18)
_cell_measurement_reflns_used 68
_cell_measurement_temperature 173(2)
_cell_measurement_theta_max 15
_cell_measurement_theta_min 7.5
_cell_volume 4643.3(7)
_computing_structure_refinement 'SHELXL-97 (Sheldrick, 1997)'
_computing_structure_solution 'SHELXS-97 (Sheldrick, 1990)'
_diffrn_ambient_temperature 173(2)
_diffrn_measured_fraction_theta_full 0.998
_diffrn_measured_fraction_theta_max 0.998
_diffrn_measurement_device_type 'Bruker Smart Apex II'
_diffrn_measurement_method '\w scan'
_diffrn_radiation_monochromator graphite
_diffrn_radiation_source 'fine-focus sealed tube'
_diffrn_radiation_type MoK\a
_diffrn_radiation_wavelength 0.71073
_diffrn_reflns_av_R_equivalents 0.0441
_diffrn_reflns_av_sigmaI/netI 0.0334
_diffrn_reflns_limit_h_max 20
_diffrn_reflns_limit_h_min -21
_diffrn_reflns_limit_k_max 21
_diffrn_reflns_limit_k_min -21
_diffrn_reflns_limit_l_max 18
_diffrn_reflns_limit_l_min -17
_diffrn_reflns_number 27346
_diffrn_reflns_theta_full 26.00
_diffrn_reflns_theta_max 26.00
_diffrn_reflns_theta_min 2.12
_exptl_absorpt_coefficient_mu 1.121
_exptl_absorpt_correction_T_max 0.8323
_exptl_absorpt_correction_T_min 0.6208
_exptl_absorpt_correction_type empirical
_exptl_absorpt_process_details
; 
semi-empirical absorption based on psi-scan (North, et al.1968) 
;
_exptl_crystal_colour purple
_exptl_crystal_density_diffrn 1.355
_exptl_crystal_density_method 'not measured'
_exptl_crystal_description block
_exptl_crystal_F_000 1912
_exptl_crystal_size_max 0.47
_exptl_crystal_size_mid 0.19
_exptl_crystal_size_min 0.17
_refine_diff_density_max 0.594
_refine_diff_density_min -0.514
_refine_diff_density_rms 0.116
_refine_ls_abs_structure_details 'Flack H D (1983), Acta Cryst. A39, 876-881'
_refine_ls_abs_structure_Flack -0.03(2)
_refine_ls_extinction_method none
_refine_ls_goodness_of_fit_ref 1.071
_refine_ls_hydrogen_treatment mixed
_refine_ls_matrix_type full
_refine_ls_number_parameters 260
_refine_ls_number_reflns 4573
_refine_ls_number_restraints 62
_refine_ls_restrained_S_all 1.086
_refine_ls_R_factor_all 0.0564
_refine_ls_R_factor_gt 0.0460
_refine_ls_shift/su_max 0.001
_refine_ls_shift/su_mean 0.000
_refine_ls_structure_factor_coef Fsqd
_refine_ls_weighting_details 'calc w=1/[\s^2^(Fo^2^)+(0.0941P)^2^+2.2925P] where P=(Fo^2^+2Fc^2^)/3'
_refine_ls_weighting_scheme calc
_refine_ls_wR_factor_gt 0.1300
_refine_ls_wR_factor_ref 0.1400
_reflns_number_gt 3928
_reflns_number_total 4573
_reflns_threshold_expression >2sigma(I)
_cod_data_source_file ja500191r_si_002.cif
_cod_data_source_block 1.3DMF
_cod_depositor_comments
;
The following automatic conversions were performed:

'_symmetry_cell_setting' value 'Tetragonal' changed to 'tetragonal'
according to
/usr/data/users/saulius/crontab/automatic-downloads/current/ACS/lib/dictionaries/cif_core.dic
dictionary named 'cif_core.dic' version 2.4.2 from 2011-04-26.

Automatic conversion script
Id: cif_fix_values 2281 2013-09-26 08:29:07Z andrius 
;
_cod_original_sg_symbol_H-M P-4c2
_cod_database_code 4121521

loop_
_symmetry_equiv_pos_as_xyz
'x, y, z'
'-x, -y, z'
'y, -x, -z'
'-y, x, -z'
'x, -y, z+1/2'
'-x, y, z+1/2'
'y, x, -z+1/2'
'-y, -x, -z+1/2'

loop_
_atom_site_label
_atom_site_type_symbol
_atom_site_fract_x
_atom_site_fract_y
_atom_site_fract_z
_atom_site_U_iso_or_equiv
_atom_site_adp_type
_atom_site_occupancy
_atom_site_symmetry_multiplicity
_atom_site_calc_flag
_atom_site_refinement_flags
_atom_site_disorder_assembly
_atom_site_disorder_group
Co1 Co -0.10067(3) -0.85907(3) -0.03067(4) 0.02117(17) Uani 1 1 d . . .
Co2 Co -0.14836(3) -0.85164(3) -0.2500 0.0198(2) Uani 1 2 d S . .
C14 C 0.0507(3) -0.8745(3) -0.0974(3) 0.0328(10) Uani 1 1 d . . .
C13 C 0.0045(3) -0.8541(3) -0.1776(3) 0.0407(13) Uani 1 1 d . . .
H13A H 0.0176 -0.8902 -0.2265 0.049 Uiso 1 1 calc R . .
C15 C 0.0266(3) -0.7736(5) -0.2054(4) 0.082(3) Uani 1 1 d . . .
H15A H -0.0010 -0.7598 -0.2595 0.122 Uiso 1 1 calc R . .
H15B H 0.0817 -0.7714 -0.2165 0.122 Uiso 1 1 calc R . .
H15C H 0.0134 -0.7377 -0.1582 0.122 Uiso 1 1 calc R . .
C12 C -0.2646(3) -0.8590(2) -0.1112(4) 0.0309(11) Uani 1 1 d . . .
C1 C -0.3475(3) -0.8690(3) -0.0891(4) 0.0342(11) Uani 1 1 d . . .
C6 C -0.3693(3) -0.8790(4) -0.0028(4) 0.0422(13) Uani 1 1 d . . .
H6A H -0.3320 -0.8785 0.0427 0.051 Uiso 1 1 calc R . .
C5 C -0.4454(3) -0.8899(4) 0.0182(3) 0.0443(13) Uani 1 1 d . . .
H5A H -0.4596 -0.8994 0.0778 0.053 Uiso 1 1 calc R . .
C4 C -0.5019(3) -0.8870(3) -0.0479(3) 0.0364(11) Uani 1 1 d . . .
C3 C -0.4788(3) -0.8759(3) -0.1347(4) 0.0459(13) Uani 1 1 d U . .
H3A H -0.5160 -0.8742 -0.1803 0.055 Uiso 1 1 calc R . .
C2 C -0.4021(3) -0.8672(3) -0.1558(4) 0.0432(13) Uani 1 1 d . . .
H2A H -0.3870 -0.8600 -0.2156 0.052 Uiso 1 1 calc R . .
C7 C -0.5840(3) -0.8945(3) -0.0252(3) 0.0353(11) Uani 1 1 d . . .
C11 C -0.6344(3) -0.9303(3) -0.0819(4) 0.0426(13) Uani 1 1 d . . .
H11A H -0.6164 -0.9537 -0.1346 0.051 Uiso 1 1 calc R . .
C10 C -0.7115(3) -0.9319(3) -0.0613(3) 0.0362(11) Uani 1 1 d . . .
H10A H -0.7456 -0.9549 -0.1022 0.043 Uiso 1 1 calc R . .
C9 C -0.6908(3) -0.8700(4) 0.0687(4) 0.0465(14) Uani 1 1 d . . .
H9A H -0.7099 -0.8490 0.1222 0.056 Uiso 1 1 calc R . .
C8 C -0.6134(3) -0.8653(4) 0.0520(4) 0.0496(15) Uani 1 1 d . . .
H8A H -0.5805 -0.8419 0.0939 0.060 Uiso 1 1 calc R . .
N1 N -0.7400(2) -0.9029(2) 0.0128(3) 0.0295(9) Uani 1 1 d . . .
O5 O 0.12163(19) -0.8865(2) -0.1036(2) 0.0350(8) Uani 1 1 d . . .
O4 O 0.01782(17) -0.87777(17) -0.0228(2) 0.0281(7) Uani 1 1 d . . .
O3 O -0.07415(17) -0.86051(18) -0.1585(2) 0.0272(7) Uani 1 1 d . . .
O2 O -0.24901(19) -0.8519(2) -0.1930(2) 0.0372(8) Uani 1 1 d . . .
O1 O -0.21725(19) -0.85812(19) -0.0489(2) 0.0364(8) Uani 1 1 d . . .
O6 O -0.5069(18) -0.318(2) -0.079(2) 0.240(5) Uiso 0.40 1 d PD A 1
N2 N -0.6211(17) -0.340(2) -0.1682(17) 0.240(5) Uiso 0.40 1 d PD A 1
C16 C -0.5435(17) -0.329(3) -0.152(2) 0.240(5) Uiso 0.40 1 d PD A 1
C17 C -0.649(2) -0.324(3) -0.0765(18) 0.240(5) Uiso 0.40 1 d PD A 1
C18 C -0.6703(15) -0.3297(15) -0.2500 0.240(5) Uiso 0.80 2 d SPD A 1
O7 O -0.5243(16) -0.2279(16) 0.1802(18) 0.240(5) Uiso 0.50 1 d PD . 2
N3 N -0.6384(16) -0.2135(19) 0.275(2) 0.240(5) Uiso 0.50 1 d PD . 2
C19 C -0.586(2) -0.195(2) 0.210(3) 0.240(5) Uiso 0.50 1 d PD . 2
C20 C -0.615(2) -0.151(2) 0.339(3) 0.240(5) Uiso 0.50 1 d PD . 2
C21 C -0.7190(17) -0.248(2) 0.276(3) 0.240(5) Uiso 0.50 1 d PD . 2
O8 O -0.448(4) -0.496(5) -0.238(4) 0.240(5) Uiso 0.10 1 d PD B 3
N4 N -0.506(4) -0.467(2) -0.0936(14) 0.240(5) Uiso 0.10 1 d PD . 3
C22 C -0.5000 -0.5000 -0.177(2) 0.240(5) Uiso 0.20 2 d SPD . 3
C23 C -0.470(11) -0.392(3) -0.118(3) 0.240(5) Uiso 0.10 1 d PD C 3
C24 C -0.5000 -0.5000 0.0000 0.240(5) Uiso 0.40 4 d SPD . 3
O9 O -0.773(2) -0.3962(17) 0.309(2) 0.240(5) Uiso 0.50 1 d PD D 4
N5 N -0.7494(19) -0.2613(15) 0.3553(19) 0.240(5) Uiso 0.50 1 d PD D 4
C25 C -0.787(2) -0.3236(18) 0.318(3) 0.240(5) Uiso 0.50 1 d PD D 4
C26 C -0.676(2) -0.303(2) 0.373(3) 0.240(5) Uiso 0.50 1 d PD D 4
C27 C -0.779(2) -0.2049(19) 0.426(3) 0.240(5) Uiso 0.50 1 d PD D 4

loop_
_atom_site_aniso_label
_atom_site_aniso_U_11
_atom_site_aniso_U_22
_atom_site_aniso_U_33
_atom_site_aniso_U_23
_atom_site_aniso_U_13
_atom_site_aniso_U_12
Co1 0.0252(3) 0.0221(3) 0.0162(3) -0.0002(2) 0.0009(2) -0.0003(2)
Co2 0.0217(2) 0.0217(2) 0.0159(4) -0.0020(2) -0.0020(2) 0.0002(3)
C14 0.030(3) 0.044(3) 0.024(2) -0.005(2) -0.0040(19) 0.005(2)
C13 0.021(2) 0.081(4) 0.020(3) -0.002(2) -0.0015(19) 0.010(2)
C15 0.035(3) 0.144(7) 0.065(4) 0.070(5) -0.011(3) -0.009(4)
C12 0.029(2) 0.026(2) 0.038(3) 0.0011(19) 0.005(2) 0.0024(17)
C1 0.021(2) 0.040(3) 0.041(3) 0.005(2) 0.002(2) -0.0016(19)
C6 0.023(2) 0.068(4) 0.035(3) 0.010(3) 0.000(2) -0.005(2)
C5 0.028(2) 0.080(4) 0.025(3) 0.008(3) 0.002(2) -0.002(2)
C4 0.022(2) 0.055(3) 0.032(3) -0.001(2) 0.0011(19) -0.005(2)
C3 0.021(2) 0.083(4) 0.034(3) 0.002(3) -0.001(2) -0.005(2)
C2 0.033(3) 0.065(4) 0.032(3) 0.002(2) 0.003(2) -0.005(2)
C7 0.022(2) 0.053(3) 0.031(2) 0.009(2) 0.000(2) -0.0016(19)
C11 0.032(3) 0.058(4) 0.038(3) -0.014(3) 0.006(2) -0.002(2)
C10 0.027(2) 0.050(3) 0.031(2) -0.011(2) 0.0006(19) -0.009(2)
C9 0.030(3) 0.080(4) 0.030(3) -0.012(3) 0.003(2) -0.009(3)
C8 0.029(3) 0.087(4) 0.033(3) -0.008(3) 0.001(2) -0.016(3)
N1 0.0227(18) 0.039(2) 0.027(2) 0.0004(16) 0.0001(15) -0.0045(16)
O5 0.0242(17) 0.056(2) 0.0250(16) -0.0012(16) -0.0010(13) 0.0033(14)
O4 0.0279(16) 0.0395(16) 0.0170(16) 0.0011(15) -0.0024(13) 0.0025(12)
O3 0.0221(15) 0.0424(18) 0.0170(14) -0.0003(12) -0.0011(13) 0.0052(12)
O2 0.0230(16) 0.062(2) 0.0262(18) -0.0024(16) 0.0067(14) 0.0027(14)
O1 0.0229(16) 0.053(2) 0.033(2) 0.0066(15) 0.0032(15) -0.0032(14)

loop_
_atom_type_symbol
_atom_type_description
_atom_type_scat_dispersion_real
_atom_type_scat_dispersion_imag
_atom_type_scat_source
C C 0.0033 0.0016 'International Tables Vol C Tables 4.2.6.8 and 6.1.1.4'
H H 0.0000 0.0000 'International Tables Vol C Tables 4.2.6.8 and 6.1.1.4'
N N 0.0061 0.0033 'International Tables Vol C Tables 4.2.6.8 and 6.1.1.4'
O O 0.0106 0.0060 'International Tables Vol C Tables 4.2.6.8 and 6.1.1.4'
Co Co 0.3494 0.9721 'International Tables Vol C Tables 4.2.6.8 and 6.1.1.4'

loop_
_geom_angle_atom_site_label_1
_geom_angle_atom_site_label_2
_geom_angle_atom_site_label_3
_geom_angle
_geom_angle_site_symmetry_1
_geom_angle_site_symmetry_3
O3 Co1 O1 95.85(14) . .
O3 Co1 O5 167.60(13) . 4_445
O1 Co1 O5 91.41(15) . 4_445
O3 Co1 O4 79.79(13) . .
O1 Co1 O4 170.45(13) . .
O5 Co1 O4 91.50(14) 4_445 .
O3 Co1 N1 97.52(14) . 4_455
O1 Co1 N1 92.21(14) . 4_455
O5 Co1 N1 92.22(14) 4_445 4_455
O4 Co1 N1 96.76(14) . 4_455
O3 Co1 O4 111.28(12) . 4_445
O1 Co1 O4 83.88(12) . 4_445
O5 Co1 O4 59.46(12) 4_445 4_445
O4 Co1 O4 89.78(15) . 4_445
N1 Co1 O4 151.18(14) 4_455 4_445
O3 Co2 O3 114.61(19) 8_444 .
O3 Co2 O2 113.02(14) 8_444 .
O3 Co2 O2 107.07(14) . .
O3 Co2 O2 107.07(14) 8_444 8_444
O3 Co2 O2 113.02(14) . 8_444
O2 Co2 O2 101.3(2) . 8_444
O5 C14 O4 120.4(4) . .
O5 C14 C13 120.6(4) . .
O4 C14 C13 119.0(4) . .
O3 C13 C14 109.9(4) . .
O3 C13 C15 112.2(4) . .
C14 C13 C15 107.8(4) . .
O3 C13 H13A 108.9 . .
C14 C13 H13A 108.9 . .
C15 C13 H13A 108.9 . .
C13 C15 H15A 109.5 . .
C13 C15 H15B 109.5 . .
H15A C15 H15B 109.5 . .
C13 C15 H15C 109.5 . .
H15A C15 H15C 109.5 . .
H15B C15 H15C 109.5 . .
O1 C12 O2 126.0(4) . .
O1 C12 C1 118.2(5) . .
O2 C12 C1 115.8(5) . .
C6 C1 C2 120.1(5) . .
C6 C1 C12 119.9(5) . .
C2 C1 C12 120.1(5) . .
C1 C6 C5 120.4(5) . .
C1 C6 H6A 119.8 . .
C5 C6 H6A 119.8 . .
C6 C5 C4 120.6(5) . .
C6 C5 H5A 119.7 . .
C4 C5 H5A 119.7 . .
C3 C4 C5 118.2(5) . .
C3 C4 C7 120.9(5) . .
C5 C4 C7 120.9(5) . .
C4 C3 C2 121.0(5) . .
C4 C3 H3A 119.5 . .
C2 C3 H3A 119.5 . .
C1 C2 C3 119.7(6) . .
C1 C2 H2A 120.1 . .
C3 C2 H2A 120.1 . .
C8 C7 C11 117.1(4) . .
C8 C7 C4 121.8(5) . .
C11 C7 C4 121.1(5) . .
C7 C11 C10 119.5(5) . .
C7 C11 C20 86.4(14) . 5_544
C10 C11 C20 109.2(13) . 5_544
C7 C11 H11A 120.2 . .
C10 C11 H11A 120.2 . .
C20 C11 H11A 74.7 5_544 .
N1 C10 C11 123.3(4) . .
N1 C10 H10A 118.4 . .
C11 C10 H10A 118.4 . .
N1 C9 C8 122.9(5) . .
N1 C9 H9A 118.6 . .
C8 C9 H9A 118.6 . .
C7 C8 C9 120.0(5) . .
C7 C8 H8A 120.0 . .
C9 C8 H8A 120.0 . .
C10 N1 C9 117.2(4) . .
C10 N1 Co1 119.5(3) . 3_545
C9 N1 Co1 123.0(3) . 3_545
C14 O5 Co1 96.1(3) . 3_645
C14 O4 Co1 113.0(3) . .
C14 O4 Co1 84.0(3) . 3_645
Co1 O4 Co1 162.95(16) . 3_645
C13 O3 Co2 120.7(3) . .
C13 O3 Co1 115.2(3) . .
Co2 O3 Co1 123.08(16) . .
C12 O2 Co2 128.3(3) . .
C12 O1 Co1 139.0(3) . .
C16 N2 C17 97.4(18) . .
C16 N2 C18 133(2) . .
C17 N2 C18 124(2) . .
O6 C16 N2 131(2) . .
N2 C18 N2 122(3) 8_444 .
C19 N3 C20 96.4(19) . .
C19 N3 C21 134(3) . .
C20 N3 C21 122(2) . .
O7 C19 N3 134(3) . .
N3 C20 C11 154(3) . 5_545
C21 C21 N3 132(5) 8_445 .
O8 O8 C22 76(5) 7_554 .
O8 O8 O8 86(2) 7_554 8_444
C22 O8 O8 70(5) . 8_444
O8 O8 C22 53(5) 7_554 7_554
C22 O8 C22 99(5) . 7_554
O8 O8 C22 51(3) 8_444 7_554
N4 N4 C22 65.2(15) 2_445 .
N4 N4 C23 142(6) 2_445 .
C22 N4 C23 96(2) . .
N4 N4 C24 67.5(14) 2_445 .
C22 N4 C24 133(3) . .
C23 N4 C24 122(2) . .
O8 C22 O8 90(7) 2_445 .
O8 C22 N4 128(5) 2_445 .
O8 C22 N4 132(3) . .
O8 C22 N4 132(3) 2_445 2_445
O8 C22 N4 128(5) . 2_445
N4 C22 N4 50(3) . 2_445
O8 C22 O8 50(8) 2_445 8_444
O8 C22 O8 60(6) . 8_444
N4 C22 O8 167(3) . 8_444
N4 C22 O8 119.9(15) 2_445 8_444
O8 C22 O8 60(6) 2_445 7_554
O8 C22 O8 50(8) . 7_554
N4 C22 O8 119.9(15) . 7_554
N4 C22 O8 167(3) 2_445 7_554
O8 C22 O8 71(3) 8_444 7_554
N4 C24 N4 148.6(19) 2_445 4_455
N4 C24 N4 45(3) 2_445 .
N4 C24 N4 148.6(19) 4_455 .
N4 C24 N4 148.6(19) 2_445 3_545
N4 C24 N4 45(3) 4_455 3_545
N4 C24 N4 148.6(19) . 3_545
C25 N5 C26 95.4(19) . .
C25 N5 C27 129(3) . .
C26 N5 C27 118(2) . .
O9 C25 N5 136(3) . .

loop_
_geom_bond_atom_site_label_1
_geom_bond_atom_site_label_2
_geom_bond_distance
_geom_bond_site_symmetry_2
Co1 O3 1.988(3) .
Co1 O1 2.061(3) .
Co1 O5 2.071(3) 4_445
Co1 O4 2.105(3) .
Co1 N1 2.105(4) 4_455
Co1 O4 2.334(3) 4_445
Co2 O3 1.905(3) 8_444
Co2 O3 1.905(3) .
Co2 O2 1.963(3) .
Co2 O2 1.963(3) 8_444
C14 O5 1.264(6) .
C14 O4 1.268(6) .
C14 C13 1.502(7) .
C13 O3 1.413(6) .
C13 C15 1.522(8) .
C13 H13A 1.0000 .
C15 H15A 0.9800 .
C15 H15B 0.9800 .
C15 H15C 0.9800 .
C12 O1 1.256(6) .
C12 O2 1.272(6) .
C12 C1 1.501(7) .
C1 C6 1.371(8) .
C1 C2 1.391(8) .
C6 C5 1.383(7) .
C6 H6A 0.9500 .
C5 C4 1.408(7) .
C5 H5A 0.9500 .
C4 C3 1.386(7) .
C4 C7 1.485(7) .
C3 C2 1.391(7) .
C3 H3A 0.9500 .
C2 H2A 0.9500 .
C7 C8 1.376(8) .
C7 C11 1.383(7) .
C11 C10 1.385(6) .
C11 C20 1.90(3) 5_544
C11 H11A 0.9500 .
C10 N1 1.328(6) .
C10 H10A 0.9500 .
C9 N1 1.338(6) .
C9 C8 1.381(8) .
C9 H9A 0.9500 .
C8 H8A 0.9500 .
N1 Co1 2.105(4) 3_545
O5 Co1 2.071(3) 3_645
O4 Co1 2.334(3) 3_645
O6 C16 1.292(17) .
N2 C16 1.394(17) .
N2 C17 1.492(17) .
N2 C18 1.519(16) .
C18 N2 1.519(16) 8_444
O7 C19 1.302(19) .
N3 C19 1.391(19) .
N3 C20 1.503(19) .
N3 C21 1.536(18) .
C20 C11 1.90(3) 5_545
C21 C21 1.13(7) 8_445
O8 O8 1.2(2) 7_554
O8 C22 1.302(19) .
O8 O8 1.45(14) 8_444
O8 C22 1.58(9) 7_554
N4 N4 1.17(7) 2_445
N4 C22 1.395(19) .
N4 C23 1.500(19) .
N4 C24 1.532(18) .
C22 O8 1.302(19) 2_445
C22 N4 1.395(19) 2_445
C22 O8 1.58(9) 8_444
C22 O8 1.58(9) 7_554
C24 N4 1.532(18) 2_445
C24 N4 1.532(18) 4_455
C24 N4 1.532(18) 3_545
O9 C25 1.301(19) .
N5 C25 1.395(18) .
N5 C26 1.508(19) .
N5 C27 1.544(18) .
